data_2010720
loop_
_publ_author_name
'Marouni, Houda'
'Rzaigui, Mohamed'
'Bagieu-Beucher, Muriel'

_publ_section_title
;
 (<i>m</i>-CH~3~C~6~H~4~NH~3~)~6~P~6~O~18~
;
_journal_issue 3
_journal_name_full 'Acta Crystallographica Section C'
_journal_page_first 356
_journal_page_last 357
_journal_paper_doi 10.1107/S0108270199015280
_journal_volume 56
_journal_year 2000
_chemical_formula_moiety '6C7 H10 N + ,O18 P6 6-'
_chemical_formula_sum 'C42 H60 N6 O18 P6'
_chemical_formula_weight 1122.81
_space_group_IT_number 2
_symmetry_cell_setting triclinic
_symmetry_space_group_name_Hall '-P 1'
_symmetry_space_group_name_H-M 'P -1'
_cell_angle_alpha 112.72(3)
_cell_angle_beta 91.29(3)
_cell_angle_gamma 89.68(3)
_cell_formula_units_Z 1
_cell_length_a 14.622(3)
_cell_length_b 10.656(4)
_cell_length_c 9.216(4)
_cell_measurement_reflns_used 25
_cell_measurement_temperature 296.2
_cell_measurement_theta_max 13.0
_cell_measurement_theta_min 10.0
_cell_volume 1324.2(9)
_computing_cell_refinement 'CAD4 Operations Manual (Enraf-Nonius, 1977)'
_computing_data_collection 'CAD4 Operations Manual (Enraf-Nonius, 1977)'
_computing_data_reduction 'TEXSAN for Windows (Molecular Structure Corporation, 1997)'
_computing_molecular_graphics 'Molview (Cense, 1990)'
_computing_publication_material 'TEXSAN for Windows'
_computing_structure_refinement 'TEXSAN for Windows'
_computing_structure_solution
;
SIR92 (Altomare et al., 1993)
;
_diffrn_ambient_temperature 296.2
_diffrn_measurement_device CAD4
_diffrn_measurement_method \w-2\q
_diffrn_radiation_monochromator graphite
_diffrn_radiation_source 'X-ray tube'
_diffrn_radiation_type 'Mo K\a'
_diffrn_radiation_wavelength .7107
_diffrn_reflns_av_R_equivalents .01890
_diffrn_reflns_av_sigmaI/netI .032
_diffrn_reflns_limit_h_max 17
_diffrn_reflns_limit_h_min -17
_diffrn_reflns_limit_k_max 12
_diffrn_reflns_limit_k_min -12
_diffrn_reflns_limit_l_max 10
_diffrn_reflns_limit_l_min -10
_diffrn_reflns_number 9286
_diffrn_reflns_reduction_process 'Lp corrections applied'
_diffrn_reflns_theta_max 24.97
_diffrn_reflns_theta_min 3.47
_diffrn_standards_decay_% -4.17
_diffrn_standards_interval_count 400
_diffrn_standards_number 2
_exptl_absorpt_coefficient_mu .278
_exptl_absorpt_correction_type none
_exptl_crystal_colour colourless
_exptl_crystal_density_diffrn 1.408
_exptl_crystal_density_meas ?
_exptl_crystal_description prism
_exptl_crystal_F_000 588.00
_exptl_crystal_size_max .40
_exptl_crystal_size_mid .29
_exptl_crystal_size_min .16
_refine_diff_density_max .33
_refine_diff_density_min -.45
_refine_ls_extinction_method none
_refine_ls_goodness_of_fit_all 1.280
_refine_ls_goodness_of_fit_ref 1.280
_refine_ls_hydrogen_treatment noref
_refine_ls_matrix_type full
_refine_ls_number_constraints 0
_refine_ls_number_parameters 325
_refine_ls_number_reflns 3185
_refine_ls_number_restraints 0
_refine_ls_R_factor_all .0347
_refine_ls_R_factor_gt .0350
_refine_ls_shift/su_max .0400
_refine_ls_shift/su_mean .0063
_refine_ls_structure_factor_coef F
_refine_ls_weighting_details 'w = 1/[\s^2^(Fo) + 0.00123|Fo|^2^]'
_refine_ls_weighting_scheme sigma
_refine_ls_wR_factor_all .0500
_refine_ls_wR_factor_ref .0500
_reflns_number_gt 3185
_reflns_number_total 4643
_reflns_threshold_expression I>3.00\s(I)
_cod_data_source_file gs1058.cif
_cod_data_source_block I
_cod_depositor_comments
;
The following automatic conversions were performed:

'_exptl_crystal_density_meas' value 'not measured' was changed to '?'
- the value is perceived as not measured.

Automatic conversion script
Id: cif_fix_values 3008 2015-01-20 13:52:24Z robertas 
;
_cod_original_cell_volume 1324.2(8)
_cod_original_sg_symbol_H-M 'P -1       '
_cod_original_formula_sum 'C42 H60 N6 O18 P6 '
_cod_database_code 2010720

loop_
_symmetry_equiv_pos_as_xyz
'  +x,  +y,  +z'
'  -x,  -y,  -z'

loop_
_atom_site_label
_atom_site_fract_x
_atom_site_fract_y
_atom_site_fract_z
_atom_site_U_iso_or_equiv
_atom_site_adp_type
_atom_site_calc_flag
_atom_site_calc_attached_atom
_atom_site_refinement_flags
_atom_site_occupancy
P1 .52332(4) .72456(5) .30379(6) .0273(2) Uani d P . 1.000
P2 .54036(4) .82818(5) .64975(7) .0269(2) Uani d P . 1.000
P3 .61895(4) 1.10173(5) .74688(7) .0291(2) Uani d P . 1.000
O1 .50612(11) .5785(2) .2584(2) .0442(5) Uani d O . 1.000
O2 .58288(12) .7653(2) .2020(2) .0394(5) Uani d O . 1.000
O3 .57042(11) .7855(2) .4725(2) .0464(5) Uani d O . 1.000
O4 .44352(11) .7892(2) .6536(2) .0359(4) Uani d O . 1.000
O5 .61148(12) .7810(2) .7298(2) .0515(6) Uani d O . 1.000
O6 .54059(11) .9880(2) .7084(2) .0435(5) Uani d O . 1.000
O7 .70021(11) 1.0452(2) .6536(2) .0397(5) Uani d O . 1.000
O8 .57060(11) 1.1972(2) .6686(2) .0398(5) Uani d O . 1.000
O9 .62570(10) 1.1730(2) .9164(2) .0598(6) Uani d O . 1.000
N1 .32595(13) .9947(2) .6556(2) .0354(5) Uani d N . 1.000
N2 .63273(12) .3671(2) .2048(2) .0315(5) Uani d N . 1.000
N3 .37931(12) .3783(2) .1084(2) .0311(5) Uani d N . 1.000
C1 .2498(2) 1.0170(2) .7615(3) .0313(6) Uani d C . 1.000
C2 .1644(2) 1.0410(2) .7135(3) .0386(7) Uani d C . 1.000
C3 .0917(2) 1.0685(3) .8174(3) .0452(7) Uani d C . 1.000
C4 .1095(2) 1.0705(3) .9656(4) .0517(8) Uani d C . 1.000
C5 .1953(2) 1.0455(3) 1.0120(3) .0496(8) Uani d C . 1.000
C6 .2669(2) 1.0179(3) .9090(3) .0411(7) Uani d C . 1.000
C7 -.0017(2) 1.0934(4) .7665(5) .0759(12) Uani d C . 1.000
C8 .7265(2) .4120(2) .2555(3) .0314(6) Uani d C . 1.000
C9 .7414(2) .5292(2) .3861(3) .0393(7) Uani d C . 1.000
C10 .8294(2) .5739(3) .4361(3) .0481(8) Uani d C . 1.000
C11 .9016(2) .4964(4) .3515(4) .0604(9) Uani d C . 1.000
C12 .8856(2) .3796(4) .2214(4) .0639(10) Uani d C . 1.000
C13 .7973(2) .3358(3) .1705(3) .0476(7) Uani d C . 1.000
C14 .8456(3) .7027(4) .5785(4) .0777(11) Uani d C . 1.000
C15 .28810(10) .4366(2) .1237(3) .0285(6) Uani d C . 1.000
C16 .2668(2) .5439(2) .2594(3) .0348(6) Uani d C . 1.000
C17 .1808(2) .5993(3) .2792(3) .0408(7) Uani d C . 1.000
C18 .1162(2) .5425(3) .1599(4) .0532(8) Uani d C . 1.000
C19 .1380(2) .4346(3) .0240(4) .0586(9) Uani d C . 1.000
C20 .2246(2) .3804(3) .0038(3) .0454(7) Uani d C . 1.000
C21 .1585(2) .7199(3) .4262(4) .0583(9) Uani d C . 1.000
H1 .3647 1.0636 .6918 .080 Uiso c H . 1.000
H2 .3599 .9291 .6501 .080 Uiso c H . 1.000
H3 .3055 .9823 .5566 .080 Uiso c H . 1.000
H4 .3229 1.0027 .9380 .080 Uiso c H . 1.000
H5 .2040 1.0471 1.1132 .080 Uiso c H . 1.000
H6 .0590 1.0934 1.0432 .080 Uiso c H . 1.000
H7 .1560 1.0440 .6098 .080 Uiso c H . 1.000
H8 -.0435 1.1307 .8403 .080 Uiso c H . 1.000
H9 -.0288 1.0070 .7272 .080 Uiso c H . 1.000
H10 -.0008 1.1307 .7043 .080 Uiso c H . 1.000
H11 .6275 .3085 .0986 .080 Uiso c H . 1.000
H12 .5926 .4389 .2226 .080 Uiso c H . 1.000
H13 .6076 .3194 .2548 .080 Uiso c H . 1.000
H14 .7852 .2558 .0832 .080 Uiso c H . 1.000
H15 .9338 .3252 .1572 .080 Uiso c H . 1.000
H16 .9629 .5241 .3820 .080 Uiso c H . 1.000
H17 .6863 .5807 .4391 .080 Uiso c H . 1.000
H18 .9034 .7302 .5782 .080 Uiso c H . 1.000
H19 .8562 .6849 .6451 .080 Uiso c H . 1.000
H20 .8003 .7663 .5944 .080 Uiso c H . 1.000
H21 .3829 .3239 .1556 .080 Uiso c H . 1.000
H22 .4201 .4516 .1598 .080 Uiso c H . 1.000
H23 .3896 .3310 .0006 .080 Uiso c H . 1.000
H24 .2396 .3109 -.0928 .080 Uiso c H . 1.000
H25 .0946 .3978 -.0674 .080 Uiso c H . 1.000
H26 .0531 .5763 .1766 .080 Uiso c H . 1.000
H27 .3091 .5840 .3365 .080 Uiso c H . 1.000
H28 .2011 .7256 .5172 .080 Uiso c H . 1.000
H29 .1718 .8055 .4129 .080 Uiso c H . 1.000
H30 .0974 .7241 .4511 .080 Uiso c H . 1.000

loop_
_atom_site_aniso_label
_atom_site_aniso_U_11
_atom_site_aniso_U_22
_atom_site_aniso_U_33
_atom_site_aniso_U_12
_atom_site_aniso_U_13
_atom_site_aniso_U_23
P1 .0340(3) .0208(3) .0253(3) -.0005(2) .0028(2) .0068(2)
P2 .0343(3) .0223(3) .0260(3) .0015(2) .0024(2) .0112(2)
P3 .0379(3) .0244(3) .0238(3) -.0015(2) -.0024(2) .0081(2)
O1 .0412(9) .0216(8) .0642(12) -.0027(7) -.0055(8) .0107(8)
O2 .0496(10) .0351(9) .0327(9) .0032(7) .0149(8) .0115(7)
O3 .0389(9) .0648(12) .0255(9) -.0132(8) .0028(7) .0063(8)
O4 .0376(9) .0346(9) .0399(9) -.0021(7) .0077(7) .0189(7)
O5 .0498(11) .0601(12) .0638(13) .0076(9) -.0028(9) .0453(11)
O6 .0387(9) .0233(8) .0641(12) .0013(7) .0058(8) .0117(8)
O7 .0354(9) .0388(9) .0456(10) .0047(7) .0000(7) .0170(8)
O8 .0445(10) .0419(10) .0438(10) .0127(8) .0162(8) .0279(8)
O9 .0790(10) .0635(13) .0260(10) -.0061(11) -.0079(9) .0054(9)
N1 .0364(11) .0328(10) .0352(11) .0036(8) .0060(9) .0108(9)
N2 .0350(10) .0282(9) .0321(10) -.0030(8) -.0017(8) .0127(8)
N3 .0331(10) .0301(10) .0314(10) .0010(8) -.0003(8) .0134(8)
C1 .0332(12) .0257(11) .0327(12) .0010(9) .0046(9) .0084(9)
C2 .0408(13) .0333(12) .0362(13) -.0010(10) .0001(11) .0074(10)
C3 .0360(13) .0364(13) .056(2) .0009(10) .0039(12) .0092(12)
C4 .052(2) .049(2) .051(2) -.0013(13) .0185(13) .0147(13)
C5 .062(2) .051(2) .0360(10) -.0010(13) .0100(13) .0165(12)
C6 .0450(10) .0420(10) .0360(10) .0028(11) .0033(11) .0160(11)
C7 .045(2) .088(3) .094(3) .007(2) .002(2) .034(2)
C8 .0329(12) .0307(11) .0325(12) -.0020(9) -.0001(9) .0144(10)
C9 .0420(10) .0332(12) .0390(10) .0005(10) .0001(11) .0101(11)
C10 .048(2) .046(2) .046(2) -.0124(12) -.0064(12) .0129(12)
C11 .040(2) .075(2) .061(2) -.0130(10) -.0033(13) .020(2)
C12 .039(2) .074(2) .067(2) .0060(10) .0090(10) .013(2)
C13 .046(2) .046(2) .043(2) .0032(12) .0074(12) .0070(12)
C14 .076(2) .064(2) .069(2) -.018(2) -.023(2) .001(2)
C15 .0320(12) .0239(10) .0315(12) -.0019(9) -.0016(9) .0130(9)
C16 .0377(13) .0328(12) .0318(12) -.0042(10) -.0028(10) .0102(10)
C17 .0410(10) .0338(12) .046(2) .0025(10) .0058(11) .0135(11)
C18 .0360(10) .044(2) .074(2) .0077(12) -.0049(13) .018(2)
C19 .045(2) .052(2) .065(2) -.0004(13) -.0240(10) .009(2)
C20 .050(2) .0329(13) .044(2) .0021(11) -.0133(12) .0051(11)
C21 .059(2) .045(2) .057(2) .0100(13) .0120(10) .0040(10)

loop_
_atom_type_symbol
_atom_type_scat_dispersion_real
_atom_type_scat_dispersion_imag
_atom_type_scat_source
C .002 .002
;International Tables for Crystallography
(1992, Vol. C, Table 6.1.1.2)
;
H .000 .000
;International Tables for Crystallography
(1992, Vol. C, Table 6.1.1.2)
;
N .004 .003
;International Tables for Crystallography
(1992, Vol. C, Table 6.1.1.2)
;
O .008 .006
;International Tables for Crystallography
(1992, Vol. C, Table 6.1.1.2)
;
P .090 .095
;International Tables for Crystallography
(1992, Vol. C, Table 6.1.1.2)
;

loop_
_geom_angle_atom_site_label_1
_geom_angle_atom_site_label_2
_geom_angle_atom_site_label_3
_geom_angle_site_symmetry_1
_geom_angle_site_symmetry_2
_geom_angle_site_symmetry_3
_geom_angle
_geom_angle_publ_flag
O1 P1 O2 . . . 117.50(12) yes
O1 P1 O3 . . . 109.84(13) yes
O1 P1 O8 . . 2_676 109.48(11) yes
O2 P1 O3 . . . 105.23(11) yes
O2 P1 O8 . . 2_676 111.29(10) yes
O3 P1 O8 . . 2_676 102.33(11) yes
O3 P2 O4 . . . 109.77(11) yes
O3 P2 O5 . . . 107.09(12) yes
O3 P2 O6 . . . 101.21(12) yes
O4 P2 O5 . . . 120.20(11) yes
O4 P2 O6 . . . 105.54(10) yes
O5 P2 O6 . . . 111.40(13) yes
O6 P3 O7 . . . 110.61(11) yes
O6 P3 O8 . . . 98.70(11) yes
O6 P3 O9 . . . 107.92(13) yes
O7 P3 O8 . . . 105.95(11) yes
O7 P3 O9 . . . 121.22(13) yes
O8 P3 O9 . . . 110.11(13) yes
P1 O1 H12 . . . 127.9 no
P1 O1 H22 . . . 140.1 no
H12 O1 H22 . . . 89.3 no
P1 O2 H1 . . . 112.3 no
P1 O2 H23 . . . 128.0 no
H1 O2 H23 2_676 2_676 2_676 119.7 no
P1 O3 P2 . . . 137.20(13) yes
P2 O4 H2 . . . 112.1 no
P2 O4 H13 . . . 130.0 no
H2 O4 H13 . . . 111.6 no
P2 O5 H21 . . . 136.6 no
P2 O6 P3 . . . 134.46(12) yes
P3 O7 H3 . . . 117.3 no
P1 O8 P3 2_676 . . 133.27(12) yes
P3 O9 H11 . . . 158.8 no
C1 N1 H1 . . . 110.3 no
C1 N1 H2 . . . 114.5 no
C1 N1 H3 . . . 110.8 no
H1 N1 H2 . . . 101.5 no
H1 N1 H3 . . . 110.5 no
H2 N1 H3 . . . 108.8 no
C8 N2 H11 . . . 113.3 no
C8 N2 H12 . . . 112.7 no
C8 N2 H13 . . . 114.5 no
H11 N2 H12 . . . 108.5 no
H11 N2 H13 . . . 103.3 no
H12 N2 H13 . . . 103.6 no
C15 N3 H21 . . . 110.1 no
C15 N3 H22 . . . 106.5 no
C15 N3 H23 . . . 107.6 no
H21 N3 H22 . . . 108.1 no
H21 N3 H23 . . . 109.9 no
H22 N3 H23 . . . 114.6 no
N1 C1 C2 . . . 119.3(2) no
N1 C1 C6 . . . 118.4(2) no
N1 C1 H1 . . . 25.2 no
N1 C1 H2 . . . 23.0 no
N1 C1 H3 . . . 25.6 no
N1 C1 H4 . . . 95.8 no
C2 C1 C6 . . . 122.2(2) no
C2 C1 H1 . . . 125.3 no
C2 C1 H2 . . . 133.8 no
C2 C1 H3 . . . 94.1 no
C2 C1 H4 . . . 144.9 no
C6 C1 H1 . . . 106.4 no
C6 C1 H2 . . . 101.8 no
C6 C1 H3 . . . 143.6 no
C6 C1 H4 . . . 22.7 no
H1 C1 H2 . . . 40.0 no
H1 C1 H3 . . . 44.2 no
H1 C1 H4 . . . 85.8 no
H2 C1 H3 . . . 42.6 no
H2 C1 H4 . . . 79.9 no
H3 C1 H4 . . . 121.0 no
C1 C2 C3 . . . 119.6(3) no
C1 C2 H7 . . . 119.4 no
C3 C2 H7 . . . 120.9 no
C2 C3 C4 . . . 117.9(3) no
C2 C3 C7 . . . 120.2(3) no
C2 C3 H9 . . . 117.2 no
C2 C3 H10 . . . 100.6 no
C4 C3 C7 . . . 121.8(3) no
C4 C3 H9 . . . 116.7 no
C4 C3 H10 . . . 139.8 no
C7 C3 H9 . . . 28.0 no
C7 C3 H10 . . . 22.6 no
H9 C3 H10 . . . 44.6 no
C3 C4 C5 . . . 122.0(3) no
C3 C4 H5 . . . 146.0 no
C3 C4 H6 . . . 119.3 no
C5 C4 H5 . . . 24.1 no
C5 C4 H6 . . . 118.8 no
H5 C4 H6 . . . 94.7 no
C4 C5 C6 . . . 120.0(3) no
C4 C5 H4 . . . 142.5 no
C4 C5 H5 . . . 118.9 no
C6 C5 H4 . . . 22.5 no
C6 C5 H5 . . . 121.1 no
H4 C5 H5 . . . 98.6 no
C1 C6 C5 . . . 118.3(3) no
C1 C6 H4 . . . 120.8 no
C5 C6 H4 . . . 120.9 no
C3 C7 H8 . . . 118.4 no
C3 C7 H9 . . . 103.6 no
C3 C7 H10 . . . 112.6 no
H8 C7 H9 . . . 94.7 no
H8 C7 H10 . . . 111.5 no
H9 C7 H10 . . . 114.6 no
N2 C8 C9 . . . 119.3(2) no
N2 C8 C13 . . . 118.8(2) no
C9 C8 C13 . . . 121.9(3) no
C8 C9 C10 . . . 120.3(3) no
C8 C9 H17 . . . 117.0 no
C10 C9 H17 . . . 122.6 no
C9 C10 C11 . . . 118.1(3) no
C9 C10 C14 . . . 120.3(3) no
C9 C10 H18 . . . 144.1 no
C9 C10 H19 . . . 121.4 no
C11 C10 C14 . . . 121.6(3) no
C11 C10 H18 . . . 97.1 no
C11 C10 H19 . . . 115.8 no
C14 C10 H18 . . . 25.3 no
C14 C10 H19 . . . 21.5 no
H18 C10 H19 . . . 34.9 no
C10 C11 C12 . . . 120.9(3) no
C10 C11 H16 . . . 120.5 no
C12 C11 H16 . . . 118.6 no
C11 C12 C13 . . . 120.9(3) no
C11 C12 H15 . . . 123.3 no
C13 C12 H15 . . . 115.8 no
C8 C13 C12 . . . 117.9(3) no
C8 C13 H14 . . . 120.0 no
C12 C13 H14 . . . 122.0 no
C10 C14 H18 . . . 108.8 no
C10 C14 H19 . . . 108.6 no
C10 C14 H20 . . . 113.9 no
H18 C14 H19 . . . 90.7 no
H18 C14 H20 . . . 117.4 no
H19 C14 H20 . . . 115.1 no
N3 C15 C16 . . . 119.1(2) no
N3 C15 C20 . . . 119.3(2) no
N3 C15 H21 . . . 24.5 no
N3 C15 H22 . . . 27.8 no
N3 C15 H23 . . . 27.3 no
C16 C15 C20 . . . 121.6(2) no
C16 C15 H21 . . . 112.6 no
C16 C15 H22 . . . 95.7 no
C16 C15 H23 . . . 143.8 no
C20 C15 H21 . . . 119.4 no
C20 C15 H22 . . . 140.3 no
C20 C15 H23 . . . 93.8 no
H21 C15 H22 . . . 44.2 no
H21 C15 H23 . . . 44.4 no
H22 C15 H23 . . . 48.0 no
C15 C16 C17 . . . 120.6(3) no
C15 C16 H27 . . . 121.9 no
C17 C16 H27 . . . 117.4 no
C16 C17 C18 . . . 118.2(3) no
C16 C17 C21 . . . 120.5(3) no
C16 C17 H27 . . . 24.2 no
C18 C17 C21 . . . 121.3(3) no
C18 C17 H27 . . . 142.4 no
C21 C17 H27 . . . 96.3 no
C17 C18 C19 . . . 120.9(3) no
C17 C18 H26 . . . 118.8 no
C19 C18 H26 . . . 120.2 no
C18 C19 C20 . . . 120.7(3) no
C18 C19 H25 . . . 122.2 no
C20 C19 H25 . . . 116.8 no
C15 C20 C19 . . . 118.0(3) no
C15 C20 H24 . . . 122.3 no
C19 C20 H24 . . . 119.6 no
C17 C21 H28 . . . 111.2 no
C17 C21 H29 . . . 110.5 no
C17 C21 H30 . . . 113.1 no
H28 C21 H29 . . . 102.5 no
H28 C21 H30 . . . 113.1 no
H29 C21 H30 . . . 105.8 no

loop_
_geom_bond_atom_site_label_1
_geom_bond_atom_site_label_2
_geom_bond_site_symmetry_1
_geom_bond_site_symmetry_2
_geom_bond_distance
_geom_bond_publ_flag
P1 O1 . . 1.469(2) yes
P1 O2 . . 1.477(2) yes
P1 O3 . . 1.578(2) yes
P1 O8 . 2_676 1.577(2) yes
P2 O3 . . 1.589(2) yes
P2 O4 . . 1.483(2) yes
P2 O5 . . 1.458(2) yes
P2 O6 . . 1.576(2) yes
P3 O6 . . 1.604(2) yes
P3 O7 . . 1.467(2) yes
P3 O8 . . 1.609(2) yes
P3 O9 . . 1.451(2) yes
O1 H12 . . 1.88 no
O1 H22 . . 1.80 no
O2 H1 . . 1.86 no
O2 H23 . . 1.80 no
O4 H2 . . 1.93 no
O4 H13 . . 1.84 no
O5 H21 . . 1.81 no
O7 H3 . . 1.84 no
O9 H11 . . 1.74 no
N1 C1 . . 1.454(3) yes
N1 H1 . . .88 no
N1 H2 . . .84 no
N1 H3 . . .91 no
N2 C8 . . 1.461(3) yes
N2 H11 . . .94 no
N2 H12 . . .93 no
N2 H13 . . .89 no
N3 C15 . . 1.455(3) yes
N3 H21 . . .85 no
N3 H22 . . .95 no
N3 H23 . . .94 no
C1 C2 . . 1.371(4) yes
C1 C6 . . 1.372(4) yes
C1 H1 . . 1.95 no
C1 H2 . . 1.96 no
C1 H3 . . 1.97 no
C1 H4 . . 1.98 no
C2 C3 . . 1.400(4) yes
C2 H7 . . .97 no
C3 C4 . . 1.377(5) yes
C3 C7 . . 1.489(4) yes
C3 H9 . . 1.94 no
C3 H10 . . 1.95 no
C4 C5 . . 1.375(5) yes
C4 H5 . . 2.00 no
C4 H6 . . 1.00 no
C5 C6 . . 1.383(4) yes
C5 H4 . . 1.99 no
C5 H5 . . .93 no
C6 H4 . . .89 no
C7 H8 . . .89 no
C7 H9 . . .94 no
C7 H10 . . .81 no
C8 C9 . . 1.373(4) yes
C8 C13 . . 1.371(4) yes
C9 C10 . . 1.380(4) yes
C9 H17 . . 1.00 no
C10 C11 . . 1.390(5) yes
C10 C14 . . 1.504(5) yes
C10 H18 . . 1.98 no
C10 H19 . . 1.86 no
C11 C12 . . 1.371(5) yes
C11 H16 . . .95 no
C12 C13 . . 1.384(5) yes
C12 H15 . . .97 no
C13 H14 . . .93 no
C14 H18 . . .90 no
C14 H19 . . .72 no
C14 H20 . . .92 no
C15 C16 . . 1.370(4) yes
C15 C20 . . 1.375(4) yes
C15 H21 . . 1.92 no
C15 H22 . . 1.95 no
C15 H23 . . 1.96 no
C16 C17 . . 1.372(4) yes
C16 H27 . . .91 no
C17 C18 . . 1.383(4) yes
C17 C21 . . 1.505(4) yes
C17 H27 . . 1.96 no
C18 C19 . . 1.376(5) yes
C18 H26 . . .98 no
C19 C20 . . 1.375(4) yes
C19 H25 . . 1.00 no
C20 H24 . . .94 no
C21 H28 . . 1.02 no
C21 H29 . . .99 no
C21 H30 . . .92 no

loop_
_geom_contact_atom_site_label_1
_geom_contact_atom_site_label_2
_geom_contact_distance
_geom_contact_site_symmetry_2
_geom_contact_publ_flag
O1 N3 2.748(3) . no
O1 N2 2.807(3) . no
O2 N1 2.721(3) 2_676 no
O2 N3 2.741(3) 2_665 no
O4 N2 2.735(3) 2_666 no
O4 N1 2.771(3) . no
O5 N3 2.657(3) 2_666 no
O7 N1 2.733(3) 2_676 no
O9 N2 2.664(3) 1_566 no

loop_
_geom_hbond_atom_site_label_D
_geom_hbond_atom_site_label_H
_geom_hbond_atom_site_label_A
_geom_hbond_site_symmetry_A
_geom_hbond_distance_DH
_geom_hbond_distance_HA
_geom_hbond_distance_DA
_geom_hbond_angle_DHA
_geom_hbond_publ_flag
N1 H1 O2 2_676 .88 1.86 2.721(3) 164 yes
N1 H2 O4 . .88 1.93 2.771(3) 175 yes
N1 H3 O7 2_676 .91 1.84 2.733(3) 164 yes
N2 H11 O9 1_544 .94 1.74 2.664(3) 168 yes
N2 H12 O1 . .93 1.88 2.807(3) 177 yes
N2 H13 O4 2_666 .89 1.84 2.735(3) 176 yes
N3 H21 O5 2_666 .85 1.81 2.657(3) 176 yes
N3 H22 O1 . .95 1.80 2.748(3) 174 yes
N3 H23 O2 2_665 .94 1.80 2.741(3) 176 yes
